data_2021178
loop_
_publ_author_name
'Khoj, Manal A.'
'Hughes, Colan E.'
'Harris, Kenneth D. M.'
'Kariuki, Benson M.'

_publ_section_title
;
 Polymorphic phase transformations of 3-chloro-<i>trans</i>-cinnamic acid
 and its solid solution with 3-bromo-<i>trans</i>-cinnamic acid
;
_journal_coeditor_code KU3223
_journal_issue 8
_journal_name_full 'Acta Crystallographica Section C'
_journal_page_first
;
;
_journal_paper_doi 10.1107/S2053229618009269
_journal_volume 74
_journal_year 2018
_chemical_formula_iupac 'C9 H7 Br0.43 Cl0.57 O2'
_chemical_formula_moiety 'C9 H7 Br0.43 Cl0.57 O2'
_chemical_formula_sum 'C9 H7 Br0.43 Cl0.57 O2'
_chemical_formula_weight 201.49
_chemical_name_systematic
;
3-(3-Chloro/bromophenyl)prop-2-enoic acid
;
_space_group_crystal_system monoclinic
_space_group_IT_number 14
_space_group_name_H-M_alt 'P 1 21/a 1'
_symmetry_space_group_name_Hall '-P 2yab'
_symmetry_space_group_name_H-M 'P 1 21/a 1'
_atom_sites_solution_hydrogens mixed
_audit_creation_method SHELXL-2013
_cell_angle_alpha 90
_cell_angle_beta 94.871(6)
_cell_angle_gamma 90
_cell_formula_units_Z 4
_cell_length_a 12.3957(8)
_cell_length_b 4.9381(2)
_cell_length_c 14.2102(12)
_cell_measurement_reflns_used 1154
_cell_measurement_temperature 296(2)
_cell_measurement_theta_max 72.2860
_cell_measurement_theta_min 6.2410
_cell_volume 866.68(10)
_computing_cell_refinement
;
CrysAlis PRO (Rigaku OD, 2015)
;
_computing_data_collection
;
CrysAlis PRO (Rigaku OD, 2015)
;
_computing_data_reduction
;
CrysAlis PRO (Rigaku OD, 2015)
;
_computing_publication_material
;
SHELXL2013 (Sheldrick, 2015b)
;
_computing_structure_refinement
;
SHELXL2013 (Sheldrick, 2015b)
;
_computing_structure_solution
;
SHELXS2013 (Sheldrick, 2015a)
;
_diffrn_ambient_temperature 296(2)
_diffrn_measured_fraction_theta_full 0.990
_diffrn_measured_fraction_theta_max 0.949
_diffrn_measurement_device_type 'Agilent SuperNova Dual Source diffractometer with an Atlas detector'
_diffrn_measurement_method '\w scans'
_diffrn_radiation_type CuK\a
_diffrn_radiation_wavelength 1.54184
_diffrn_reflns_av_R_equivalents 0.0440
_diffrn_reflns_limit_h_max 15
_diffrn_reflns_limit_h_min -14
_diffrn_reflns_limit_k_max 5
_diffrn_reflns_limit_k_min -4
_diffrn_reflns_limit_l_max 15
_diffrn_reflns_limit_l_min -17
_diffrn_reflns_number 2874
_diffrn_reflns_theta_full 67.684
_diffrn_reflns_theta_max 73.921
_diffrn_reflns_theta_min 6.252
_diffrn_standards_decay_% 0
_diffrn_standards_interval_count 0
_diffrn_standards_interval_time 0
_diffrn_standards_number 0
_exptl_absorpt_coefficient_mu 4.627
_exptl_absorpt_correction_T_max 0.969
_exptl_absorpt_correction_T_min 0.893
_exptl_absorpt_correction_type gaussian
_exptl_absorpt_process_details
;
(CrysAlis PRO; Rigaku OD, 2015)
;
_exptl_crystal_colour colourless
_exptl_crystal_density_diffrn 1.540
_exptl_crystal_description needle
_exptl_crystal_F_000 405
_exptl_crystal_size_max 0.289
_exptl_crystal_size_mid 0.098
_exptl_crystal_size_min 0.048
_refine_diff_density_max 0.258
_refine_diff_density_min -0.342
_refine_ls_extinction_method none
_refine_ls_goodness_of_fit_ref 0.996
_refine_ls_hydrogen_treatment mixed
_refine_ls_matrix_type full
_refine_ls_number_parameters 123
_refine_ls_number_reflns 1670
_refine_ls_number_restraints 20
_refine_ls_restrained_S_all 0.990
_refine_ls_R_factor_all 0.0479
_refine_ls_R_factor_gt 0.0367
_refine_ls_shift/su_max 0.000
_refine_ls_shift/su_mean 0.000
_refine_ls_structure_factor_coef Fsqd
_refine_ls_weighting_details 'w=1/[\s^2^(Fo^2^)+(0.0580P)^2^] where P=(Fo^2^+2Fc^2^)/3'
_refine_ls_weighting_scheme calc
_refine_ls_wR_factor_gt 0.0899
_refine_ls_wR_factor_ref 0.0972
_reflns_number_gt 1306
_reflns_number_total 1670
_reflns_threshold_expression 'I > 2\s(I)'
_cod_data_source_file ku3223sup1.cif
_cod_data_source_block I
_cod_database_code 2021178
_shelx_space_group_comment
;
The symmetry employed for this shelxl refinement is uniquely defined
by the following loop, which should always be used as a source of
symmetry information in preference to the above space-group names.
They are only intended as comments.
;
_shelx_estimated_absorpt_t_min 0.348
_shelx_estimated_absorpt_t_max 0.808

loop_
_space_group_symop_operation_xyz
'x, y, z'
'-x+1/2, y+1/2, -z'
'-x, -y, -z'
'x-1/2, -y-1/2, z'

loop_
_atom_site_type_symbol
_atom_site_label
_atom_site_fract_x
_atom_site_fract_y
_atom_site_fract_z
_atom_site_U_iso_or_equiv
_atom_site_adp_type
_atom_site_calc_flag
_atom_site_occupancy
C C1 0.67233(18) -0.6465(4) 0.23649(16) 0.0493(5) Uani d 1
C C2 0.62396(18) -0.5315(5) 0.31173(16) 0.0528(5) Uani d 1
H H2 0.555859 -0.589481 0.325993 0.063 Uiso calc 1
C C3 0.6770(2) -0.3315(5) 0.36513(16) 0.0557(6) Uani d 1
C C4 0.7783(2) -0.2403(5) 0.34630(19) 0.0610(6) Uani d 1
H H4 0.813206 -0.105848 0.383226 0.073 Uiso calc 1
C C5 0.8267(2) -0.3534(5) 0.27113(19) 0.0629(6) Uani d 1
H H5 0.894935 -0.294524 0.257509 0.075 Uiso calc 1
C C6 0.77456(18) -0.5532(5) 0.21618(17) 0.0552(6) Uani d 1
H H6 0.807542 -0.625904 0.165490 0.066 Uiso calc 1
C C7 0.61382(18) -0.8594(4) 0.18165(17) 0.0510(5) Uani d 1
H H7 0.546210 -0.906212 0.200428 0.061 Uiso calc 1
C C8 0.64617(17) -0.9925(5) 0.10857(15) 0.0513(5) Uani d 1
H H8 0.712007 -0.946555 0.085987 0.062 Uiso calc 1
C C9 0.58153(17) -1.2110(4) 0.06175(16) 0.0471(5) Uani d 1
O O1 0.62133(13) -1.3381(3) -0.00454(13) 0.0589(4) Uani d 1
O O2 0.48893(13) -1.2659(4) 0.08900(13) 0.0594(5) Uani d 1
Cl Cl1 0.6164(7) -0.170(2) 0.4567(5) 0.0732(12) Uani d 0.575(4)
Br Br1 0.6053(4) -0.1842(12) 0.4661(2) 0.0710(7) Uani d 0.425(4)
H H1O 0.438(4) -1.450(11) 0.045(3) 0.145(16) Uiso d 1

loop_
_atom_site_aniso_label
_atom_site_aniso_U_11
_atom_site_aniso_U_22
_atom_site_aniso_U_33
_atom_site_aniso_U_12
_atom_site_aniso_U_13
_atom_site_aniso_U_23
C1 0.0526(11) 0.0412(11) 0.0539(11) -0.0002(9) 0.0041(9) -0.0001(9)
C2 0.0543(11) 0.0489(12) 0.0557(11) 0.0021(10) 0.0071(9) 0.0010(10)
C3 0.0681(14) 0.0493(12) 0.0498(11) 0.0088(11) 0.0064(10) -0.0025(10)
C4 0.0654(14) 0.0528(13) 0.0634(14) -0.0014(11) -0.0032(11) -0.0090(11)
C5 0.0553(13) 0.0618(15) 0.0716(15) -0.0067(11) 0.0056(11) -0.0064(12)
C6 0.0534(12) 0.0523(13) 0.0608(13) -0.0004(10) 0.0096(10) -0.0089(10)
C7 0.0493(11) 0.0453(11) 0.0588(12) -0.0021(9) 0.0071(9) -0.0022(10)
C8 0.0486(10) 0.0474(11) 0.0587(12) -0.0053(9) 0.0090(9) -0.0025(10)
C9 0.0470(10) 0.0435(10) 0.0512(11) 0.0015(9) 0.0071(9) -0.0011(9)
O1 0.0573(9) 0.0563(10) 0.0656(9) -0.0072(7) 0.0193(7) -0.0138(8)
O2 0.0530(9) 0.0614(9) 0.0657(10) -0.0096(7) 0.0167(7) -0.0126(8)
Cl1 0.097(2) 0.0690(15) 0.0584(15) -0.0042(11) 0.0339(11) -0.0167(14)
Br1 0.0888(13) 0.0720(11) 0.0543(8) 0.0109(12) 0.0182(9) -0.0098(7)

loop_
_atom_type_symbol
_atom_type_description
_atom_type_scat_dispersion_real
_atom_type_scat_dispersion_imag
_atom_type_scat_source
C C 0.0181 0.0091 'International Tables Vol C Tables 4.2.6.8 and 6.1.1.4'
H H 0.0000 0.0000 'International Tables Vol C Tables 4.2.6.8 and 6.1.1.4'
O O 0.0492 0.0322 'International Tables Vol C Tables 4.2.6.8 and 6.1.1.4'
Br Br -0.6763 1.2805 'International Tables Vol C Tables 4.2.6.8 and 6.1.1.4'
Cl Cl 0.3639 0.7018 'International Tables Vol C Tables 4.2.6.8 and 6.1.1.4'

loop_
_geom_angle_atom_site_label_1
_geom_angle_atom_site_label_2
_geom_angle_atom_site_label_3
_geom_angle
C2 C1 C6 118.7(2)
C2 C1 C7 118.4(2)
C6 C1 C7 122.8(2)
C3 C2 C1 120.0(2)
C3 C2 H2 120.0
C1 C2 H2 120.0
C2 C3 C4 121.7(2)
C2 C3 Cl1 121.5(4)
C4 C3 Cl1 116.7(4)
C2 C3 Br1 117.3(3)
C4 C3 Br1 120.9(3)
Cl1 C3 Br1 4.9(6)
C3 C4 C5 118.6(2)
C3 C4 H4 120.7
C5 C4 H4 120.7
C6 C5 C4 120.6(2)
C6 C5 H5 119.7
C4 C5 H5 119.7
C5 C6 C1 120.4(2)
C5 C6 H6 119.8
C1 C6 H6 119.8
C8 C7 C1 127.4(2)
C8 C7 H7 116.3
C1 C7 H7 116.3
C7 C8 C9 122.11(19)
C7 C8 H8 118.9
C9 C8 H8 118.9
O1 C9 O2 122.7(2)
O1 C9 C8 117.97(18)
O2 C9 C8 119.37(19)
C9 O2 H1O 115.5(19)

loop_
_geom_bond_atom_site_label_1
_geom_bond_atom_site_label_2
_geom_bond_distance
C1 C2 1.391(3)
C1 C6 1.401(3)
C1 C7 1.464(3)
C2 C3 1.378(3)
C2 H2 0.9300
C3 C4 1.381(4)
C3 Cl1 1.7504(10)
C3 Br1 1.896(4)
C4 C5 1.387(4)
C4 H4 0.9300
C5 C6 1.384(3)
C5 H5 0.9300
C6 H6 0.9300
C7 C8 1.320(3)
C7 H7 0.9300
C8 C9 1.469(3)
C8 H8 0.9300
C9 O1 1.266(3)
C9 O2 1.271(3)
O2 H1O 1.24(5)
